data_1547716
loop_
_publ_author_name
'Guo-Ming Ho'
'Medel Manuel L. Zulueta'
'Shang-Cheng Hung'

_publ_section_title
;
 Stereoselective one-pot synthesis of polypropionates
;
_journal_name_full 'Nature Cummunications'
_journal_page_first 679
_journal_paper_doi 10.1038/s41467-017-00787-y
_journal_volume 8
_journal_year 2017
_chemical_absolute_configuration unk
_chemical_formula_moiety 'C15 H18 O4'
_chemical_formula_sum 'C15 H18 O4'
_chemical_formula_weight 262.29
_space_group_IT_number 19
_symmetry_cell_setting orthorhombic
_symmetry_space_group_name_Hall 'P 2ac 2ab'
_symmetry_space_group_name_H-M 'P 21 21 21'
_atom_sites_solution_hydrogens geom
_atom_sites_solution_primary direct
_atom_sites_solution_secondary difmap
_cell_angle_alpha 90
_cell_angle_beta 90
_cell_angle_gamma 90
_cell_formula_units_Z 4
_cell_length_a 8.574
_cell_length_b 8.8
_cell_length_c 17.704
_cell_measurement_reflns_used 8625
_cell_measurement_temperature 100.00(10)
_cell_measurement_theta_max 29.2
_cell_measurement_theta_min 2.58
_cell_volume 1335.788
_computing_cell_refinement 'Bruker APEX2'
_computing_data_collection 'Bruker APEX2'
_computing_data_reduction 'Bruker SAINT'
_computing_molecular_graphics 'Ortep-3 for Windows (Farrugia, 1997)'
_computing_publication_material 'WinGX publication routines (Farrugia, 1999)'
_computing_structure_refinement 'SHELXL-97 (Sheldrick, 1997)'
_computing_structure_solution 'SHELXS-97 (Sheldrick, 1997)'
_diffrn_ambient_temperature 100.00(10)
_diffrn_measured_fraction_theta_full 1
_diffrn_measured_fraction_theta_max 1
_diffrn_measurement_device_type 'CCD area detector'
_diffrn_measurement_method 'phi and omega scans'
_diffrn_radiation_monochromator graphite
_diffrn_radiation_type MoK\a
_diffrn_radiation_wavelength 0.71073
_diffrn_reflns_av_R_equivalents 0.0515
_diffrn_reflns_av_unetI/netI 0.0172
_diffrn_reflns_limit_h_max 10
_diffrn_reflns_limit_h_min -10
_diffrn_reflns_limit_k_max 10
_diffrn_reflns_limit_k_min -10
_diffrn_reflns_limit_l_max 19
_diffrn_reflns_limit_l_min -22
_diffrn_reflns_number 36941
_diffrn_reflns_theta_full 25
_diffrn_reflns_theta_max 26.36
_diffrn_reflns_theta_min 2.3
_exptl_absorpt_coefficient_mu 0.094
_exptl_absorpt_correction_T_max 0.9703
_exptl_absorpt_correction_T_min 0.91
_exptl_absorpt_correction_type multi-scan
_exptl_absorpt_process_details 'Bruker SADABS, 1996'
_exptl_crystal_colour colourless
_exptl_crystal_density_diffrn 1.304
_exptl_crystal_density_meas ?
_exptl_crystal_density_method 'not measured'
_exptl_crystal_description prism
_exptl_crystal_F_000 560
_exptl_crystal_size_max 0.28
_exptl_crystal_size_mid 0.24
_exptl_crystal_size_min 0.16
_refine_diff_density_max 0.19
_refine_diff_density_min -0.141
_refine_diff_density_rms 0.03
_refine_ls_abs_structure_details 'Flack H D (1983), Acta Cryst. A39, 876-881'
_refine_ls_abs_structure_Flack -0.1(7)
_refine_ls_extinction_coef 0.0044(15)
_refine_ls_extinction_expression Fc^*^=kFc[1+0.001xFc^2^\l^3^/sin(2\q)]^-1/4^
_refine_ls_extinction_method SHELXL
_refine_ls_goodness_of_fit_ref 1.066
_refine_ls_hydrogen_treatment refall
_refine_ls_matrix_type full
_refine_ls_number_parameters 245
_refine_ls_number_reflns 2722
_refine_ls_number_restraints 0
_refine_ls_restrained_S_all 1.066
_refine_ls_R_factor_all 0.0273
_refine_ls_R_factor_gt 0.0257
_refine_ls_shift/su_max 0
_refine_ls_shift/su_mean 0
_refine_ls_structure_factor_coef Fsqd
_refine_ls_weighting_details 'calc w=1/[\s^2^(Fo^2^)+(0.0318P)^2^+0.2479P] where P=(Fo^2^+2Fc^2^)/3'
_refine_ls_weighting_scheme calc
_refine_ls_wR_factor_gt 0.0632
_refine_ls_wR_factor_ref 0.0641
_reflns_number_gt 2617
_reflns_number_total 2722
_reflns_threshold_expression >2sigma(I)
_cod_data_source_file 41467_2017_787_MOESM8_ESM.cif
_cod_data_source_block i13165
_cod_depositor_comments
;
The following automatic conversions were performed:

'_symmetry_cell_setting' value 'Orthorhombic' changed to
'orthorhombic' according to the built-in table from CIF Core
dictionary named 'cif_core.dic' version 2.4.1 from 2010-06-29.

'_exptl_crystal_density_meas' value 'not measured' was changed to '?'
- the value is perceived as not measured.

Automatic conversion script
Id: cif_fix_values 5376 2017-05-30 11:51:03Z andrius 
;
_cod_original_cell_volume 1335.8
_cod_original_sg_symbol_H-M P2(1)2(1)2(1)
_cod_database_code 1547716

loop_
_symmetry_equiv_pos_as_xyz
'x, y, z'
'-x+1/2, -y, z+1/2'
'x+1/2, -y+1/2, -z'
'-x, y+1/2, -z+1/2'

loop_
_atom_site_label
_atom_site_type_symbol
_atom_site_fract_x
_atom_site_fract_y
_atom_site_fract_z
_atom_site_U_iso_or_equiv
_atom_site_adp_type
_atom_site_occupancy
_atom_site_symmetry_multiplicity
_atom_site_calc_flag
_atom_site_refinement_flags
_atom_site_disorder_assembly
_atom_site_disorder_group
O1 O 0.88847(10) 0.59815(9) 0.25462(4) 0.01773(19) Uani 1 1 d . . .
O2 O 1.03705(11) 0.63244(11) 0.35647(5) 0.0250(2) Uani 1 1 d . . .
O3 O 0.48622(9) 0.44495(10) 0.14318(5) 0.01827(19) Uani 1 1 d . . .
O4 O 0.37027(11) 0.21635(10) 0.13689(5) 0.0245(2) Uani 1 1 d . . .
C1 C 0.94102(14) 0.55732(15) 0.32390(7) 0.0186(3) Uani 1 1 d . . .
C2 C 0.86216(16) 0.41233(15) 0.34870(7) 0.0234(3) Uani 1 1 d . . .
C3 C 0.78393(16) 0.35450(15) 0.27699(7) 0.0201(3) Uani 1 1 d . . .
C4 C 0.75918(14) 0.50076(14) 0.23202(7) 0.0170(3) Uani 1 1 d . . .
C5 C 0.76176(14) 0.48764(13) 0.14625(7) 0.0166(2) Uani 1 1 d . . .
C6 C 0.63447(14) 0.37749(14) 0.11937(7) 0.0172(2) Uani 1 1 d . . .
C7 C 0.63317(17) 0.35138(16) 0.03494(7) 0.0231(3) Uani 1 1 d . . .
C8 C 0.36339(14) 0.35101(14) 0.14945(7) 0.0192(2) Uani 1 1 d . . .
C9 C 0.22083(16) 0.43498(17) 0.17452(8) 0.0252(3) Uani 1 1 d . . .
C10 C 0.75393(14) 0.64147(13) 0.10750(6) 0.0173(2) Uani 1 1 d . . .
C11 C 0.84305(15) 0.66809(15) 0.04312(7) 0.0205(3) Uani 1 1 d . . .
C12 C 0.83755(17) 0.80711(16) 0.00589(8) 0.0249(3) Uani 1 1 d . . .
C13 C 0.74347(17) 0.92176(15) 0.03322(7) 0.0252(3) Uani 1 1 d . . .
C14 C 0.65340(16) 0.89834(15) 0.09714(7) 0.0240(3) Uani 1 1 d . . .
C15 C 0.65888(15) 0.75847(14) 0.13384(7) 0.0207(3) Uani 1 1 d . . .
H2B H 0.7870(19) 0.4416(18) 0.3873(9) 0.027(4) Uiso 1 1 d . . .
H2A H 0.9361(19) 0.345(2) 0.3718(9) 0.030(4) Uiso 1 1 d . . .
H3A H 0.853(2) 0.2897(19) 0.2508(9) 0.030(4) Uiso 1 1 d . . .
H3B H 0.6856(18) 0.3015(18) 0.2871(9) 0.024(4) Uiso 1 1 d . . .
H4 H 0.6663(16) 0.5502(15) 0.2481(7) 0.012(3) Uiso 1 1 d . . .
H5 H 0.8569(17) 0.4379(16) 0.1328(7) 0.016(3) Uiso 1 1 d . . .
H7A H 0.5576(19) 0.2715(18) 0.0197(9) 0.026(4) Uiso 1 1 d . . .
H7C H 0.608(2) 0.446(2) 0.0078(9) 0.034(4) Uiso 1 1 d . . .
H6 H 0.6499(16) 0.2795(16) 0.1440(7) 0.013(3) Uiso 1 1 d . . .
H7B H 0.740(2) 0.3163(19) 0.0182(9) 0.034(4) Uiso 1 1 d . . .
H9A H 0.208(2) 0.529(2) 0.1452(12) 0.055(6) Uiso 1 1 d . . .
H9B H 0.232(2) 0.464(2) 0.2259(12) 0.051(5) Uiso 1 1 d . . .
H9C H 0.133(2) 0.372(3) 0.1698(11) 0.055(6) Uiso 1 1 d . . .
H11 H 0.9131(16) 0.5868(17) 0.0247(8) 0.018(3) Uiso 1 1 d . . .
H12 H 0.896(2) 0.8258(19) -0.0394(10) 0.033(4) Uiso 1 1 d . . .
H13 H 0.7459(19) 1.0175(18) 0.0099(8) 0.023(4) Uiso 1 1 d . . .
H14 H 0.591(2) 0.979(2) 0.1162(9) 0.037(5) Uiso 1 1 d . . .
H15 H 0.5911(17) 0.7445(17) 0.1788(8) 0.021(4) Uiso 1 1 d . . .

loop_
_atom_site_aniso_label
_atom_site_aniso_U_11
_atom_site_aniso_U_22
_atom_site_aniso_U_33
_atom_site_aniso_U_23
_atom_site_aniso_U_13
_atom_site_aniso_U_12
O1 0.0174(4) 0.0185(4) 0.0174(4) 0.0020(3) -0.0023(3) -0.0020(3)
O2 0.0237(4) 0.0280(5) 0.0232(4) 0.0015(4) -0.0064(4) -0.0028(4)
O3 0.0144(4) 0.0168(4) 0.0236(4) -0.0006(4) 0.0012(3) -0.0004(3)
O4 0.0237(5) 0.0185(4) 0.0312(5) 0.0003(4) 0.0044(4) -0.0040(4)
C1 0.0174(5) 0.0208(6) 0.0175(5) 0.0009(5) -0.0005(4) 0.0031(5)
C2 0.0277(6) 0.0228(6) 0.0198(6) 0.0044(5) -0.0019(5) 0.0009(6)
C3 0.0215(6) 0.0179(6) 0.0210(6) 0.0021(5) 0.0012(5) 0.0000(5)
C4 0.0150(6) 0.0158(5) 0.0201(6) -0.0002(4) 0.0003(4) -0.0012(5)
C5 0.0133(5) 0.0176(6) 0.0188(6) 0.0004(5) 0.0005(5) 0.0010(5)
C6 0.0158(5) 0.0156(5) 0.0201(6) 0.0004(5) 0.0014(5) 0.0015(5)
C7 0.0248(7) 0.0224(6) 0.0220(6) -0.0043(5) 0.0009(5) -0.0038(6)
C8 0.0187(6) 0.0213(6) 0.0175(5) 0.0027(5) -0.0018(5) -0.0032(5)
C9 0.0180(6) 0.0231(7) 0.0345(8) 0.0011(6) 0.0016(5) -0.0009(6)
C10 0.0162(5) 0.0177(6) 0.0180(5) 0.0000(5) -0.0043(5) -0.0030(5)
C11 0.0194(6) 0.0225(6) 0.0195(6) -0.0007(5) -0.0013(5) -0.0035(5)
C12 0.0275(7) 0.0268(7) 0.0204(6) 0.0029(5) -0.0023(5) -0.0092(6)
C13 0.0319(7) 0.0194(6) 0.0244(6) 0.0052(5) -0.0081(6) -0.0065(6)
C14 0.0260(7) 0.0174(6) 0.0284(7) -0.0012(5) -0.0071(5) 0.0013(5)
C15 0.0207(6) 0.0217(6) 0.0199(6) 0.0004(5) -0.0012(5) -0.0008(5)

loop_
_atom_type_symbol
_atom_type_description
_atom_type_scat_dispersion_real
_atom_type_scat_dispersion_imag
_atom_type_scat_source
O O 0.0106 0.006 'International Tables Vol C Tables 4.2.6.8 and 6.1.1.4'
C C 0.0033 0.0016 'International Tables Vol C Tables 4.2.6.8 and 6.1.1.4'
H H 0 0 'International Tables Vol C Tables 4.2.6.8 and 6.1.1.4'

loop_
_geom_angle_atom_site_label_1
_geom_angle_atom_site_label_2
_geom_angle_atom_site_label_3
_geom_angle
_geom_angle_site_symmetry_1
_geom_angle_site_symmetry_3
C1 O1 C4 110.21(9) . .
C8 O3 C6 117.04(9) . .
O2 C1 O1 121.04(12) . .
O2 C1 C2 129.18(11) . .
O1 C1 C2 109.78(10) . .
C1 C2 C3 103.73(10) . .
C1 C2 H2B 106.1(9) . .
C3 C2 H2B 112.5(9) . .
C1 C2 H2A 110.5(10) . .
C3 C2 H2A 116.1(10) . .
H2B C2 H2A 107.5(13) . .
C2 C3 C4 102.35(10) . .
C2 C3 H3A 109.6(10) . .
C4 C3 H3A 109.9(10) . .
C2 C3 H3B 112.7(9) . .
C4 C3 H3B 112.1(9) . .
H3A C3 H3B 109.9(13) . .
O1 C4 C5 107.90(9) . .
O1 C4 C3 104.28(9) . .
C5 C4 C3 116.97(10) . .
O1 C4 H4 106.6(8) . .
C5 C4 H4 110.2(8) . .
C3 C4 H4 110.2(8) . .
C10 C5 C4 112.46(10) . .
C10 C5 C6 113.03(9) . .
C4 C5 C6 110.27(9) . .
C10 C5 H5 109.5(8) . .
C4 C5 H5 107.2(8) . .
C6 C5 H5 103.9(8) . .
O3 C6 C7 109.85(10) . .
O3 C6 C5 105.77(9) . .
C7 C6 C5 114.05(10) . .
O3 C6 H6 110.3(8) . .
C7 C6 H6 108.0(8) . .
C5 C6 H6 108.9(8) . .
C6 C7 H7A 112.4(9) . .
C6 C7 H7C 110.7(9) . .
H7A C7 H7C 108.9(13) . .
C6 C7 H7B 109.2(9) . .
H7A C7 H7B 107.2(12) . .
H7C C7 H7B 108.3(14) . .
O4 C8 O3 123.40(12) . .
O4 C8 C9 125.43(12) . .
O3 C8 C9 111.17(10) . .
C8 C9 H9A 110.7(12) . .
C8 C9 H9B 109.7(12) . .
H9A C9 H9B 107.0(17) . .
C8 C9 H9C 109.7(13) . .
H9A C9 H9C 110.9(17) . .
H9B C9 H9C 108.8(17) . .
C11 C10 C15 118.08(11) . .
C11 C10 C5 119.70(11) . .
C15 C10 C5 122.22(10) . .
C12 C11 C10 121.17(12) . .
C12 C11 H11 120.0(8) . .
C10 C11 H11 118.8(8) . .
C13 C12 C11 119.81(12) . .
C13 C12 H12 118.2(10) . .
C11 C12 H12 122.0(10) . .
C12 C13 C14 120.24(12) . .
C12 C13 H13 119.3(9) . .
C14 C13 H13 120.4(9) . .
C13 C14 C15 119.59(12) . .
C13 C14 H14 119.4(10) . .
C15 C14 H14 120.9(10) . .
C14 C15 C10 121.11(12) . .
C14 C15 H15 117.6(9) . .
C10 C15 H15 121.2(9) . .

loop_
_geom_bond_atom_site_label_1
_geom_bond_atom_site_label_2
_geom_bond_distance
_geom_bond_site_symmetry_2
O1 C1 1.3552(14) .
O1 C4 1.4572(14) .
O2 C1 1.2031(15) .
O3 C8 1.3435(14) .
O3 C6 1.4648(14) .
O4 C8 1.2071(16) .
C1 C2 1.5093(18) .
C2 C3 1.5234(17) .
C2 H2B 0.974(16) .
C2 H2A 0.959(17) .
C3 C4 1.5282(17) .
C3 H3A 0.943(17) .
C3 H3B 0.980(16) .
C4 C5 1.5231(16) .
C4 H4 0.951(14) .
C5 C10 1.5191(16) .
C5 C6 1.5352(17) .
C5 H5 0.956(15) .
C6 C7 1.5124(16) .
C6 H6 0.976(14) .
C7 H7A 0.994(16) .
C7 H7C 0.988(17) .
C7 H7B 1.014(18) .
C8 C9 1.4956(18) .
C9 H9A 0.98(2) .
C9 H9B 0.95(2) .
C9 H9C 0.94(2) .
C10 C11 1.3920(17) .
C10 C15 1.3935(17) .
C11 C12 1.3903(19) .
C11 H11 0.989(14) .
C12 C13 1.379(2) .
C12 H12 0.959(17) .
C13 C14 1.385(2) .
C13 H13 0.939(16) .
C14 C15 1.3925(18) .
C14 H14 0.952(18) .
C15 H15 0.994(15) .

loop_
_geom_torsion_atom_site_label_1
_geom_torsion_atom_site_label_2
_geom_torsion_atom_site_label_3
_geom_torsion_atom_site_label_4
_geom_torsion
_geom_torsion_site_symmetry_1
_geom_torsion_site_symmetry_2
_geom_torsion_site_symmetry_3
_geom_torsion_site_symmetry_4
C4 O1 C1 O2 -172.54(11) . . . .
C4 O1 C1 C2 7.70(13) . . . .
O2 C1 C2 C3 -167.23(13) . . . .
O1 C1 C2 C3 12.51(14) . . . .
C1 C2 C3 C4 -26.11(13) . . . .
C1 O1 C4 C5 -149.74(10) . . . .
C1 O1 C4 C3 -24.71(12) . . . .
C2 C3 C4 O1 30.81(12) . . . .
C2 C3 C4 C5 149.85(10) . . . .
O1 C4 C5 C10 -56.62(12) . . . .
C3 C4 C5 C10 -173.69(10) . . . .
O1 C4 C5 C6 176.22(9) . . . .
C3 C4 C5 C6 59.14(14) . . . .
C8 O3 C6 C7 78.16(13) . . . .
C8 O3 C6 C5 -158.33(10) . . . .
C10 C5 C6 O3 -64.88(12) . . . .
C4 C5 C6 O3 61.96(12) . . . .
C10 C5 C6 C7 55.94(14) . . . .
C4 C5 C6 C7 -177.22(10) . . . .
C6 O3 C8 O4 0.34(17) . . . .
C6 O3 C8 C9 179.67(10) . . . .
C4 C5 C10 C11 140.82(11) . . . .
C6 C5 C10 C11 -93.50(13) . . . .
C4 C5 C10 C15 -39.66(15) . . . .
C6 C5 C10 C15 86.01(13) . . . .
C15 C10 C11 C12 -0.12(18) . . . .
C5 C10 C11 C12 179.41(11) . . . .
C10 C11 C12 C13 0.6(2) . . . .
C11 C12 C13 C14 -0.6(2) . . . .
C12 C13 C14 C15 0.2(2) . . . .
C13 C14 C15 C10 0.21(19) . . . .
C11 C10 C15 C14 -0.26(18) . . . .
C5 C10 C15 C14 -179.79(11) . . . .
